data_4316150
loop_
_publ_author_name
'Daniel K. Unruh'
'Michelle Baranay'
'Melissa Baranay'
'Peter C. Burns'

_publ_section_title
;
 Uranium(VI) Tetraoxido Core Coordinated by Bidentate Nitrate
;
_journal_name_full 'Inorganic Chemistry'
_journal_page_first 6793
_journal_page_last 6795
_journal_paper_doi 10.1021/ic100871z
_journal_volume 49
_journal_year 2010
_chemical_formula_moiety 'Ba2+, 4(UO2)2+, 2(UO4)2-, 4(NO3)-, 2(OH)-, 2(H2O)'
_chemical_formula_sum 'Ba H6 N4 O32 U6'
_chemical_formula_weight 2139.61
_chemical_name_systematic
; 
 ? 
;
_space_group_IT_number 61
_symmetry_cell_setting orthorhombic
_symmetry_space_group_name_Hall '-P 2ac 2ab'
_symmetry_space_group_name_H-M 'P b c a'
_atom_sites_solution_hydrogens geom
_atom_sites_solution_primary direct
_atom_sites_solution_secondary difmap
_audit_creation_method SHELXL-97
_cell_angle_alpha 90.00
_cell_angle_beta 90.00
_cell_angle_gamma 90.00
_cell_formula_units_Z 4
_cell_length_a 7.2616(13)
_cell_length_b 17.097(3)
_cell_length_c 21.550(4)
_cell_measurement_reflns_used 3860
_cell_measurement_temperature 296(2)
_cell_measurement_theta_max 27.12
_cell_measurement_theta_min 2.56
_cell_volume 2675.5(8)
_computing_cell_refinement 'Bruker SAINT'
_computing_data_collection 'Bruker APEX2'
_computing_data_reduction 'Bruker SAINT'
_computing_molecular_graphics 'CrystalMaker v8.2.3'
_computing_structure_refinement 'SHELXL-97 (Sheldrick, 2008)'
_computing_structure_solution 'SHELXS-97 (Sheldrick, 2008)'
_diffrn_ambient_temperature 296(2)
_diffrn_measured_fraction_theta_full 0.959
_diffrn_measured_fraction_theta_max 0.959
_diffrn_measurement_device_type 'Bruker APEX-II CCD'
_diffrn_measurement_method '\f and \w scans'
_diffrn_radiation_monochromator graphite
_diffrn_radiation_source 'fine-focus sealed tube'
_diffrn_radiation_type MoK\a
_diffrn_radiation_wavelength 0.71073
_diffrn_reflns_av_R_equivalents 0.0790
_diffrn_reflns_av_sigmaI/netI 0.0452
_diffrn_reflns_limit_h_max 9
_diffrn_reflns_limit_h_min -9
_diffrn_reflns_limit_k_max 23
_diffrn_reflns_limit_k_min -22
_diffrn_reflns_limit_l_max 29
_diffrn_reflns_limit_l_min -29
_diffrn_reflns_number 29964
_diffrn_reflns_theta_full 28.76
_diffrn_reflns_theta_max 28.76
_diffrn_reflns_theta_min 1.89
_exptl_absorpt_coefficient_mu 37.762
_exptl_absorpt_correction_T_max 0.4520
_exptl_absorpt_correction_T_min 0.2262
_exptl_absorpt_correction_type empirical
_exptl_absorpt_process_details 'psi scan'
_exptl_crystal_colour yellow-brown
_exptl_crystal_density_diffrn 5.312
_exptl_crystal_density_method 'not measured'
_exptl_crystal_description blade
_exptl_crystal_F_000 3592
_exptl_crystal_size_max 0.056
_exptl_crystal_size_mid 0.038
_exptl_crystal_size_min 0.025
_refine_diff_density_max 2.493
_refine_diff_density_min -3.935
_refine_diff_density_rms 0.494
_refine_ls_extinction_method none
_refine_ls_goodness_of_fit_ref 1.038
_refine_ls_hydrogen_treatment mixed
_refine_ls_matrix_type full
_refine_ls_number_parameters 208
_refine_ls_number_reflns 3330
_refine_ls_number_restraints 3
_refine_ls_restrained_S_all 1.037
_refine_ls_R_factor_all 0.0549
_refine_ls_R_factor_gt 0.0346
_refine_ls_shift/su_max 0.001
_refine_ls_shift/su_mean 0.000
_refine_ls_structure_factor_coef Fsqd
_refine_ls_weighting_details 'calc w=1/[\s^2^(Fo^2^)+(0.0364P)^2^+68.7465P] where P=(Fo^2^+2Fc^2^)/3'
_refine_ls_weighting_scheme calc
_refine_ls_wR_factor_gt 0.0813
_refine_ls_wR_factor_ref 0.0907
_reflns_number_gt 2482
_reflns_number_total 3330
_reflns_threshold_expression >2sigma(I)
_cod_data_source_file ic100871z_si_003_2.cif
_cod_data_source_block pbca
_cod_depositor_comments
;
The following automatic conversions were performed:

'_symmetry_cell_setting' value 'Orthorhombic' changed to
'orthorhombic' according to the built-in table from CIF Core
dictionary named 'cif_core.dic' version 2.4.1 from
2010-06-29.

'_exptl_absorpt_correction_type' value 'Empirical'
changed to 'empirical' according to the built-in table from CIF Core
dictionary named 'cif_core.dic' version 2.4.1 from 2010-06-29.

Automatic conversion script
Id: cif_fix_values 1646 2011-03-28 12:23:43Z adriana 
;
_cod_original_cell_volume 2675.4(8)
_cod_database_code 4316150

loop_
_symmetry_equiv_pos_as_xyz
'x, y, z'
'-x+1/2, -y, z+1/2'
'-x, y+1/2, -z+1/2'
'x+1/2, -y+1/2, -z'
'-x, -y, -z'
'x-1/2, y, -z-1/2'
'x, -y-1/2, z-1/2'
'-x-1/2, y-1/2, z'

loop_
_atom_site_label
_atom_site_type_symbol
_atom_site_fract_x
_atom_site_fract_y
_atom_site_fract_z
_atom_site_U_iso_or_equiv
_atom_site_adp_type
_atom_site_occupancy
_atom_site_symmetry_multiplicity
_atom_site_calc_flag
_atom_site_refinement_flags
_atom_site_disorder_assembly
_atom_site_disorder_group
U1 U 0.63378(5) 0.18476(3) 0.620927(18) 0.00965(11) Uani 1 1 d . . .
U2 U 0.62922(5) 0.27682(3) 0.471605(18) 0.00955(11) Uani 1 1 d . . .
U3 U 0.63793(5) 0.15360(2) 0.785224(18) 0.00857(11) Uani 1 1 d . . .
Ba1 Ba 0.6681(5) 0.08685(18) 0.32812(14) 0.0719(8) Uani 0.50 1 d P . .
N1 N 0.6469(17) 0.3539(7) 0.6682(6) 0.030(3) Uani 1 1 d . . .
N2 N 0.6149(16) 0.0216(7) 0.5756(6) 0.030(3) Uani 1 1 d . . .
O1 O 0.6433(12) 0.0494(5) 0.7786(4) 0.0154(17) Uani 1 1 d . . .
O2 O 0.8116(10) 0.1579(5) 0.6867(4) 0.0134(17) Uani 1 1 d . . .
O3 O 0.4572(11) 0.1661(5) 0.6931(4) 0.0137(18) Uani 1 1 d . . .
O4 O 0.4579(10) 0.2053(5) 0.5532(4) 0.0130(17) Uani 1 1 d . . .
O5 O 0.6358(10) 0.2566(5) 0.7905(4) 0.0161(18) Uani 1 1 d . . .
O6 O 0.8084(11) 0.2225(5) 0.5547(4) 0.0129(17) Uani 1 1 d . . .
O7 O 0.6323(11) 0.3609(5) 0.3904(3) 0.0123(16) Uani 1 1 d D . .
O8 O 0.6027(12) 0.3610(5) 0.5186(4) 0.0162(18) Uani 1 1 d . . .
O9 O 0.6497(11) 0.1916(5) 0.4258(4) 0.0190(19) Uani 1 1 d . . .
O10 O 0.5114(14) 0.0475(6) 0.6191(5) 0.029(2) Uani 1 1 d . . .
O11 O 0.5048(15) 0.3179(6) 0.6486(5) 0.036(3) Uani 1 1 d . . .
O12 O 0.7370(13) 0.0663(6) 0.5565(5) 0.033(3) Uani 1 1 d . . .
O13 O 0.7912(16) 0.3184(8) 0.6629(6) 0.049(3) Uani 1 1 d . . .
O14 O 0.628(2) 0.4192(7) 0.6894(7) 0.065(4) Uani 1 1 d . . .
O15 O 0.5890(19) -0.0446(7) 0.5563(7) 0.066(4) Uani 1 1 d . . .
O16 O 0.6347(15) 0.5153(7) 0.4272(5) 0.036(3) Uani 1 1 d D . .
H1 H 0.70(2) 0.541(9) 0.460(5) 0.050 Uiso 1 1 d D . .
H2 H 0.503(5) 0.523(11) 0.427(8) 0.050 Uiso 1 1 d D . .
H3 H 0.64(2) 0.415(3) 0.403(8) 0.050 Uiso 1 1 d D . .

loop_
_atom_site_aniso_label
_atom_site_aniso_U_11
_atom_site_aniso_U_22
_atom_site_aniso_U_33
_atom_site_aniso_U_23
_atom_site_aniso_U_13
_atom_site_aniso_U_12
U1 0.00624(19) 0.0166(2) 0.00606(19) 0.00273(16) 0.00015(14) 0.00043(16)
U2 0.0070(2) 0.0147(2) 0.0070(2) 0.00202(15) -0.00012(14) 0.00003(16)
U3 0.00694(19) 0.0124(2) 0.00634(19) -0.00050(15) -0.00005(14) 0.00019(16)
Ba1 0.096(2) 0.0540(17) 0.0654(17) 0.0012(14) 0.0042(16) 0.0018(16)
N1 0.039(7) 0.018(6) 0.035(7) 0.003(5) 0.000(6) 0.010(6)
N2 0.026(6) 0.023(7) 0.042(7) -0.003(6) 0.006(5) 0.010(5)
O1 0.022(5) 0.009(4) 0.015(4) -0.002(3) 0.000(3) -0.002(4)
O2 0.006(4) 0.020(5) 0.014(4) 0.006(4) 0.003(3) -0.001(3)
O3 0.008(4) 0.023(5) 0.010(4) 0.004(4) -0.001(3) 0.003(3)
O4 0.005(4) 0.020(5) 0.014(4) 0.003(4) -0.002(3) 0.002(3)
O5 0.011(4) 0.015(4) 0.023(4) 0.000(4) -0.003(3) 0.000(3)
O6 0.008(4) 0.019(5) 0.012(4) 0.004(3) 0.005(3) -0.002(3)
O7 0.015(4) 0.015(4) 0.006(4) -0.001(3) 0.003(3) 0.001(3)
O8 0.025(5) 0.011(4) 0.013(4) 0.003(3) 0.005(3) -0.001(4)
O9 0.019(5) 0.020(5) 0.017(4) -0.005(4) 0.000(3) -0.003(4)
O10 0.035(6) 0.020(5) 0.033(6) -0.002(5) 0.009(4) -0.004(4)
O11 0.040(6) 0.031(6) 0.036(6) 0.003(5) 0.004(5) -0.008(5)
O12 0.024(5) 0.027(6) 0.049(7) -0.002(5) 0.015(5) 0.001(4)
O13 0.040(7) 0.061(9) 0.045(7) -0.002(6) -0.002(6) 0.027(6)
O14 0.086(11) 0.028(7) 0.081(10) -0.021(7) -0.018(8) 0.014(7)
O15 0.064(9) 0.031(7) 0.102(12) -0.026(8) 0.033(8) -0.006(7)
O16 0.041(7) 0.031(6) 0.035(6) -0.007(5) -0.001(5) -0.007(5)

loop_
_atom_type_symbol
_atom_type_description
_atom_type_scat_dispersion_real
_atom_type_scat_dispersion_imag
_atom_type_scat_source
O O 0.0106 0.0060 'International Tables Vol C Tables 4.2.6.8 and 6.1.1.4'
N N 0.0061 0.0033 'International Tables Vol C Tables 4.2.6.8 and 6.1.1.4'
Ba Ba -0.3244 2.2819 'International Tables Vol C Tables 4.2.6.8 and 6.1.1.4'
U U -9.6767 9.6646 'International Tables Vol C Tables 4.2.6.8 and 6.1.1.4'
H H 0.0000 0.0000 'International Tables Vol C Tables 4.2.6.8 and 6.1.1.4'

loop_
_geom_angle_atom_site_label_1
_geom_angle_atom_site_label_2
_geom_angle_atom_site_label_3
_geom_angle
_geom_angle_site_symmetry_1
_geom_angle_site_symmetry_3
_geom_angle_publ_flag
O4 U1 O2 176.6(4) . . ?
O4 U1 O6 80.0(3) . . ?
O2 U1 O6 99.9(3) . . ?
O4 U1 O3 100.6(3) . . ?
O2 U1 O3 80.1(3) . . ?
O6 U1 O3 170.1(3) . . ?
O4 U1 O10 85.7(3) . . ?
O2 U1 O10 91.5(3) . . ?
O6 U1 O10 120.7(3) . . ?
O3 U1 O10 69.1(3) . . ?
O4 U1 O11 76.9(4) . . ?
O2 U1 O11 106.4(4) . . ?
O6 U1 O11 96.4(3) . . ?
O3 U1 O11 74.3(3) . . ?
O10 U1 O11 135.5(3) . . ?
O4 U1 O12 86.0(3) . . ?
O2 U1 O12 90.8(4) . . ?
O6 U1 O12 71.7(3) . . ?
O3 U1 O12 118.2(3) . . ?
O10 U1 O12 50.0(3) . . ?
O11 U1 O12 160.8(4) . . ?
O4 U1 O13 111.7(4) . . ?
O2 U1 O13 71.3(4) . . ?
O6 U1 O13 72.6(4) . . ?
O3 U1 O13 98.2(4) . . ?
O10 U1 O13 160.6(4) . . ?
O11 U1 O13 47.1(3) . . ?
O12 U1 O13 136.3(3) . . ?
O4 U1 N2 83.9(4) . . ?
O2 U1 N2 92.8(4) . . ?
O6 U1 N2 95.6(3) . . ?
O3 U1 N2 94.3(4) . . ?
O10 U1 N2 25.4(3) . . ?
O11 U1 N2 155.2(3) . . ?
O12 U1 N2 24.7(3) . . ?
O13 U1 N2 157.6(3) . . ?
O4 U1 U3 139.8(2) . . ?
O2 U1 U3 41.3(2) . . ?
O6 U1 U3 138.0(2) . . ?
O3 U1 U3 39.5(2) . . ?
O10 U1 U3 83.1(2) . . ?
O11 U1 U3 84.5(2) . . ?
O12 U1 U3 114.5(2) . . ?
O13 U1 U3 78.0(3) . . ?
N2 U1 U3 100.7(2) . . ?
O4 U1 U2 41.5(2) . . ?
O2 U1 U2 138.9(2) . . ?
O6 U1 U2 39.5(2) . . ?
O3 U1 U2 138.4(2) . . ?
O10 U1 U2 113.2(2) . . ?
O11 U1 U2 79.2(2) . . ?
O12 U1 U2 82.2(2) . . ?
O13 U1 U2 86.2(3) . . ?
N2 U1 U2 96.7(2) . . ?
U3 U1 U2 162.491(18) . . ?
O9 U2 O8 178.3(4) . . ?
O9 U2 O7 95.2(4) . . ?
O8 U2 O7 85.8(3) . . ?
O9 U2 O6 87.4(3) . 4_456 ?
O8 U2 O6 91.4(3) . 4_456 ?
O7 U2 O6 79.9(3) . 4_456 ?
O9 U2 O6 93.0(4) . . ?
O8 U2 O6 87.0(3) . . ?
O7 U2 O6 144.8(3) . . ?
O6 U2 O6 134.8(2) 4_456 . ?
O9 U2 O4 84.2(3) . 4_556 ?
O8 U2 O4 97.4(3) . 4_556 ?
O7 U2 O4 75.2(3) . 4_556 ?
O6 U2 O4 152.7(3) 4_456 4_556 ?
O6 U2 O4 71.6(3) . 4_556 ?
O9 U2 O4 91.8(3) . . ?
O8 U2 O4 86.6(3) . . ?
O7 U2 O4 150.1(3) . . ?
O6 U2 O4 71.5(3) 4_456 . ?
O6 U2 O4 63.4(3) . . ?
O4 U2 O4 134.6(2) 4_556 . ?
O9 U2 U1 98.0(3) . . ?
O8 U2 U1 81.1(3) . . ?
O7 U2 U1 166.6(2) . . ?
O6 U2 U1 102.90(19) 4_456 . ?
O6 U2 U1 32.33(18) . . ?
O4 U2 U1 103.92(18) 4_556 . ?
O4 U2 U1 31.79(18) . . ?
O9 U2 U2 84.5(3) . 4_556 ?
O8 U2 U2 96.4(3) . 4_556 ?
O7 U2 U2 112.3(2) . 4_556 ?
O6 U2 U2 165.9(2) 4_456 4_556 ?
O6 U2 U2 34.77(18) . 4_556 ?
O4 U2 U2 37.25(19) 4_556 4_556 ?
O4 U2 U2 97.32(18) . 4_556 ?
U1 U2 U2 67.056(14) . 4_556 ?
O9 U2 U2 93.4(3) . 4_456 ?
O8 U2 U2 84.9(3) . 4_456 ?
O7 U2 U2 113.4(2) . 4_456 ?
O6 U2 U2 34.81(19) 4_456 4_456 ?
O6 U2 U2 100.24(18) . 4_456 ?
O4 U2 U2 171.35(19) 4_556 4_456 ?
O4 U2 U2 37.03(18) . 4_456 ?
U1 U2 U2 68.112(15) . 4_456 ?
U2 U2 U2 134.32(2) 4_556 4_456 ?
O5 U3 O1 178.8(4) . . ?
O5 U3 O7 92.5(3) . 7_566 ?
O1 U3 O7 88.3(3) . 7_566 ?
O5 U3 O3 84.6(3) . 6_657 ?
O1 U3 O3 94.8(3) . 6_657 ?
O7 U3 O3 80.3(3) 7_566 6_657 ?
O5 U3 O3 87.7(3) . . ?
O1 U3 O3 92.0(3) . . ?
O7 U3 O3 145.7(3) 7_566 . ?
O3 U3 O3 133.8(2) 6_657 . ?
O5 U3 O2 86.9(3) . 6_557 ?
O1 U3 O2 94.1(3) . 6_557 ?
O7 U3 O2 74.9(3) 7_566 6_557 ?
O3 U3 O2 153.4(3) 6_657 6_557 ?
O3 U3 O2 70.8(3) . 6_557 ?
O5 U3 O2 91.7(3) . . ?
O1 U3 O2 87.2(3) . . ?
O7 U3 O2 150.1(3) 7_566 . ?
O3 U3 O2 70.6(3) 6_657 . ?
O3 U3 O2 64.1(3) . . ?
O2 U3 O2 134.9(2) 6_557 . ?
O5 U3 U1 85.1(3) . . ?
O1 U3 U1 94.0(3) . . ?
O7 U3 U1 177.2(2) 7_566 . ?
O3 U3 U1 100.94(19) 6_657 . ?
O3 U3 U1 32.90(19) . . ?
O2 U3 U1 103.40(19) 6_557 . ?
O2 U3 U1 31.80(18) . . ?
O5 U3 U3 91.0(2) . 6_557 ?
O1 U3 U3 89.4(3) . 6_557 ?
O7 U3 U3 111.5(2) 7_566 6_557 ?
O3 U3 U3 167.62(19) 6_657 6_557 ?
O3 U3 U3 34.20(19) . 6_557 ?
O2 U3 U3 37.04(18) 6_557 6_557 ?
O2 U3 U3 98.02(18) . 6_557 ?
U1 U3 U3 67.094(15) . 6_557 ?
O5 U3 U3 91.9(3) . 6_657 ?
O1 U3 U3 87.1(3) . 6_657 ?
O7 U3 U3 113.6(2) 7_566 6_657 ?
O3 U3 U3 34.44(18) 6_657 6_657 ?
O3 U3 U3 100.72(19) . 6_657 ?
O2 U3 U3 171.45(19) 6_557 6_657 ?
O2 U3 U3 36.63(18) . 6_657 ?
U1 U3 U3 68.057(15) . 6_657 ?
U3 U3 U3 134.62(2) 6_557 6_657 ?
O5 U3 Ba1 155.9(3) . 2_655 ?
O1 U3 Ba1 24.2(3) . 2_655 ?
O7 U3 Ba1 72.4(2) 7_566 2_655 ?
O3 U3 Ba1 74.5(2) 6_657 2_655 ?
O3 U3 Ba1 115.4(2) . 2_655 ?
O2 U3 Ba1 106.5(2) 6_557 2_655 ?
O2 U3 Ba1 92.6(2) . 2_655 ?
U1 U3 Ba1 110.25(4) . 2_655 ?
U3 U3 Ba1 111.89(4) 6_557 2_655 ?
U3 U3 Ba1 77.75(4) 6_657 2_655 ?
O9 Ba1 O5 66.3(3) . 7_565 ?
O9 Ba1 O16 74.5(3) . 8_755 ?
O5 Ba1 O16 132.0(3) 7_565 8_755 ?
O9 Ba1 O10 101.2(3) . 5_656 ?
O5 Ba1 O10 147.0(3) 7_565 5_656 ?
O16 Ba1 O10 65.7(3) 8_755 5_656 ?
O9 Ba1 O1 145.2(3) . 2_654 ?
O5 Ba1 O1 134.3(3) 7_565 2_654 ?
O16 Ba1 O1 72.2(3) 8_755 2_654 ?
O10 Ba1 O1 73.6(3) 5_656 2_654 ?
O9 Ba1 O11 63.8(3) . 4_556 ?
O5 Ba1 O11 66.2(3) 7_565 4_556 ?
O16 Ba1 O11 72.3(3) 8_755 4_556 ?
O10 Ba1 O11 137.9(3) 5_656 4_556 ?
O1 Ba1 O11 96.5(3) 2_654 4_556 ?
O9 Ba1 O14 140.7(3) . 7_565 ?
O5 Ba1 O14 74.8(3) 7_565 7_565 ?
O16 Ba1 O14 141.2(4) 8_755 7_565 ?
O10 Ba1 O14 108.8(3) 5_656 7_565 ?
O1 Ba1 O14 69.7(3) 2_654 7_565 ?
O11 Ba1 O14 105.4(3) 4_556 7_565 ?
O9 Ba1 O13 65.4(3) . 4_456 ?
O5 Ba1 O13 57.4(3) 7_565 4_456 ?
O16 Ba1 O13 127.2(3) 8_755 4_456 ?
O10 Ba1 O13 89.6(3) 5_656 4_456 ?
O1 Ba1 O13 146.6(3) 2_654 4_456 ?
O11 Ba1 O13 114.6(3) 4_556 4_456 ?
O14 Ba1 O13 89.7(4) 7_565 4_456 ?
O9 Ba1 O15 61.6(3) . 5_656 ?
O5 Ba1 O15 113.1(3) 7_565 5_656 ?
O16 Ba1 O15 67.2(4) 8_755 5_656 ?
O10 Ba1 O15 41.1(3) 5_656 5_656 ?
O1 Ba1 O15 112.4(3) 2_654 5_656 ?
O11 Ba1 O15 118.1(4) 4_556 5_656 ?
O14 Ba1 O15 135.3(4) 7_565 5_656 ?
O13 Ba1 O15 64.3(3) 4_456 5_656 ?
O9 Ba1 U3 140.6(2) . 2_654 ?
O5 Ba1 U3 148.1(2) 7_565 2_654 ?
O16 Ba1 U3 66.4(2) 8_755 2_654 ?
O10 Ba1 U3 59.1(2) 5_656 2_654 ?
O1 Ba1 U3 14.58(16) 2_654 2_654 ?
O11 Ba1 U3 106.3(2) 4_556 2_654 ?
O14 Ba1 U3 78.0(3) 7_565 2_654 ?
O13 Ba1 U3 139.1(2) 4_456 2_654 ?
O15 Ba1 U3 97.9(2) 5_656 2_654 ?
O14 N1 O13 126.2(15) . . ?
O14 N1 O11 118.5(13) . . ?
O13 N1 O11 115.3(13) . . ?
O15 N2 O12 124.6(13) . . ?
O15 N2 O10 118.7(13) . . ?
O12 N2 O10 116.6(12) . . ?
O15 N2 U1 173.7(11) . . ?
O12 N2 U1 59.7(7) . . ?
O10 N2 U1 57.3(7) . . ?
U3 O1 Ba1 141.3(4) . 2_655 ?
U1 O2 U3 145.0(4) . 6_657 ?
U1 O2 U3 106.9(3) . . ?
U3 O2 U3 106.3(3) 6_657 . ?
U1 O3 U3 141.1(4) . 6_557 ?
U1 O3 U3 107.6(3) . . ?
U3 O3 U3 111.4(3) 6_557 . ?
U1 O4 U2 144.2(4) . 4_456 ?
U1 O4 U2 106.7(3) . . ?
U2 O4 U2 105.7(3) 4_456 . ?
U3 O5 Ba1 165.8(4) . 7_566 ?
U1 O6 U2 141.3(4) . 4_556 ?
U1 O6 U2 108.1(3) . . ?
U2 O6 U2 110.4(3) 4_556 . ?
U2 O7 U3 134.3(4) . 7_565 ?
U2 O7 H3 113(10) . . ?
U3 O7 H3 113(10) 7_565 . ?
U2 O9 Ba1 164.4(5) . . ?
N2 O10 U1 97.3(8) . . ?
N2 O10 Ba1 106.2(8) . 5_656 ?
U1 O10 Ba1 154.3(4) . 5_656 ?
N1 O11 U1 102.2(8) . . ?
N1 O11 Ba1 110.2(8) . 4_456 ?
U1 O11 Ba1 146.5(4) . 4_456 ?
N2 O12 U1 95.6(8) . . ?
N1 O13 U1 95.1(10) . . ?
N1 O13 Ba1 118.8(11) . 4_556 ?
U1 O13 Ba1 144.2(4) . 4_556 ?
N1 O14 Ba1 109.3(10) . 7_566 ?
N2 O15 Ba1 91.9(9) . 5_656 ?
Ba1 O16 H1 96(10) 8_765 . ?
Ba1 O16 H2 116(10) 8_765 . ?
H1 O16 H2 116(10) . . ?

loop_
_geom_bond_atom_site_label_1
_geom_bond_atom_site_label_2
_geom_bond_distance
_geom_bond_site_symmetry_2
_geom_bond_publ_flag
U1 O4 1.971(8) . ?
U1 O2 1.972(8) . ?
U1 O6 2.016(8) . ?
U1 O3 2.040(8) . ?
U1 O10 2.509(10) . ?
U1 O11 2.533(11) . ?
U1 O12 2.567(10) . ?
U1 O13 2.711(14) . ?
U2 O9 1.766(9) . ?
U2 O8 1.770(8) . ?
U2 O7 2.264(8) . ?
U2 O6 2.397(8) 4_456 ?
U2 O6 2.400(8) . ?
U2 O4 2.465(8) 4_556 ?
U2 O4 2.478(8) . ?
U3 O5 1.765(9) . ?
U3 O1 1.788(8) . ?
U3 O7 2.281(7) 7_566 ?
U3 O3 2.375(8) 6_657 ?
U3 O3 2.390(8) . ?
U3 O2 2.447(8) 6_557 ?
U3 O2 2.470(8) . ?
Ba1 O9 2.767(9) . ?
Ba1 O5 2.806(9) 7_565 ?
Ba1 O16 2.848(12) 8_755 ?
Ba1 O10 2.876(10) 5_656 ?
Ba1 O1 2.905(9) 2_654 ?
Ba1 O11 2.980(12) 4_556 ?
Ba1 O14 3.006(15) 7_565 ?
Ba1 O13 3.186(14) 4_456 ?
Ba1 O15 3.196(14) 5_656 ?
N1 O14 1.214(16) . ?
N1 O13 1.215(15) . ?
N1 O11 1.274(16) . ?
N2 O15 1.220(17) . ?
N2 O12 1.241(15) . ?
N2 O10 1.280(14) . ?
O1 Ba1 2.905(9) 2_655 ?
O2 U3 2.447(8) 6_657 ?
O3 U3 2.375(8) 6_557 ?
O4 U2 2.465(8) 4_456 ?
O5 Ba1 2.806(9) 7_566 ?
O6 U2 2.397(8) 4_556 ?
O7 U3 2.281(7) 7_565 ?
O7 H3 0.96(2) . ?
O10 Ba1 2.876(10) 5_656 ?
O11 Ba1 2.980(12) 4_456 ?
O13 Ba1 3.186(14) 4_556 ?
O14 Ba1 3.006(15) 7_566 ?
O15 Ba1 3.196(14) 5_656 ?
O16 Ba1 2.848(12) 8_765 ?
O16 H1 0.96(2) . ?
O16 H2 0.96(2) . ?
